data_8102657
loop_
_publ_author_name
'Torsten Beweries'
'Anke Spannenberg'
'Uwe Rosenthal'

_publ_section_title
;
 Crystal structure of
 bis(pentamethylcyclopentadienyl)-(4,4'-di-tert-butylbipyridyl)hafnium(IV)
 --- hexane (1:0.5), Hf(C10H15)2(C18H24N2) &#x00B7; 0.5C6H14
;
_journal_issue 1
_journal_name_full 'Zeitschrift f\"ur Kristallographie - New Crystal Structures'
_journal_page_first 188
_journal_volume 225
_journal_year 2010
_chemical_formula_sum 'C41 H61 Hf N2'
_chemical_formula_weight 760.41
_chemical_name_systematic
; 
1,1-Bis(pentamethylcyclopentadienyl)-(4,4'-di-<i>tert</i>-butyl-bipyridyl)-
hafnium(IV) hexane solvate, C~38~H~54~HfN~2~ . 0.5C~6~H~14~

;
_space_group_IT_number 14
_symmetry_cell_setting monoclinic
_symmetry_space_group_name_Hall '-P 2yn'
_symmetry_space_group_name_H-M 'P 1 21/n 1'
_atom_sites_solution_hydrogens geom
_atom_sites_solution_primary direct
_atom_sites_solution_secondary difmap
_audit_creation_method SHELXL-97
_cell_angle_alpha 90.00
_cell_angle_beta 98.144(3)
_cell_angle_gamma 90.00
_cell_formula_units_Z 4
_cell_length_a 13.4410(4)
_cell_length_b 13.9983(6)
_cell_length_c 21.1996(8)
_cell_measurement_reflns_used 5338
_cell_measurement_temperature 200(2)
_cell_measurement_theta_max 27.21
_cell_measurement_theta_min 1.50
_cell_volume 3948.5(3)
_computing_cell_refinement X-AREA
_computing_data_collection 'X-AREA (Stoe & Cie, 2005)'
_computing_data_reduction X-AREA
_computing_molecular_graphics 'XP in SHELXTL'
_computing_publication_material 'SHELXTL (Sheldrick, 2008)'
_computing_structure_refinement 'SHELXL-97 (Sheldrick, 2008)'
_computing_structure_solution 'SHELXS-97 (Sheldrick, 2008)'
_diffrn_ambient_temperature 200(2)
_diffrn_measured_fraction_theta_full 0.991
_diffrn_measured_fraction_theta_max 0.991
_diffrn_measurement_device_type 'STOE IPDS II'
_diffrn_measurement_method \w
_diffrn_radiation_monochromator graphite
_diffrn_radiation_source 'fine-focus sealed tube'
_diffrn_radiation_type MoK\a
_diffrn_radiation_wavelength 0.71073
_diffrn_reflns_av_R_equivalents 0.1109
_diffrn_reflns_av_sigmaI/netI 0.0645
_diffrn_reflns_limit_h_max 16
_diffrn_reflns_limit_h_min -16
_diffrn_reflns_limit_k_max 17
_diffrn_reflns_limit_k_min -17
_diffrn_reflns_limit_l_max 26
_diffrn_reflns_limit_l_min -26
_diffrn_reflns_number 55798
_diffrn_reflns_theta_full 26.80
_diffrn_reflns_theta_max 26.80
_diffrn_reflns_theta_min 1.69
_exptl_absorpt_coefficient_mu 2.669
_exptl_absorpt_correction_T_max 0.6069
_exptl_absorpt_correction_T_min 0.3206
_exptl_absorpt_correction_type numerical
_exptl_absorpt_process_details 'X-SHAPE and X-RED32 (Stoe & Cie, 2005)'
_exptl_crystal_colour dark-blue
_exptl_crystal_density_diffrn 1.279
_exptl_crystal_density_method 'not measured'
_exptl_crystal_description prism
_exptl_crystal_F_000 1572
_exptl_crystal_size_max 0.3
_exptl_crystal_size_mid 0.3
_exptl_crystal_size_min 0.2
_refine_diff_density_max 2.198
_refine_diff_density_min -2.243
_refine_diff_density_rms 0.155
_refine_ls_extinction_method none
_refine_ls_goodness_of_fit_ref 1.026
_refine_ls_hydrogen_treatment constr
_refine_ls_matrix_type full
_refine_ls_number_parameters 404
_refine_ls_number_reflns 8368
_refine_ls_number_restraints 10
_refine_ls_restrained_S_all 1.025
_refine_ls_R_factor_all 0.0671
_refine_ls_R_factor_gt 0.0505
_refine_ls_shift/su_max 0.001
_refine_ls_shift/su_mean 0.000
_refine_ls_structure_factor_coef Fsqd
_refine_ls_weighting_details 'calc w=1/[\s^2^(Fo^2^)+(0.0703P)^2^+0.0000P] where P=(Fo^2^+2Fc^2^)/3'
_refine_ls_weighting_scheme calc
_refine_ls_wR_factor_gt 0.1159
_refine_ls_wR_factor_ref 0.1206
_reflns_number_gt 6265
_reflns_number_total 8368
_reflns_threshold_expression >2sigma(I)
_cod_data_source_file 1267-2904.cff
_cod_data_source_block ks676
_cod_original_sg_symbol_H-M P2(1)/n
_cod_database_code 8102657

loop_
_symmetry_equiv_pos_as_xyz
'x, y, z'
'-x+1/2, y+1/2, -z+1/2'
'-x, -y, -z'
'x-1/2, -y-1/2, z-1/2'

loop_
_atom_site_label
_atom_site_type_symbol
_atom_site_fract_x
_atom_site_fract_y
_atom_site_fract_z
_atom_site_U_iso_or_equiv
_atom_site_adp_type
_atom_site_occupancy
_atom_site_symmetry_multiplicity
_atom_site_calc_flag
_atom_site_refinement_flags
_atom_site_disorder_assembly
_atom_site_disorder_group
C1 C 0.4774(5) 0.5453(5) 0.1241(3) 0.0332(13) Uani 1 1 d . . .
H1A H 0.4688 0.5865 0.0881 0.040 Uiso 1 1 calc R . .
C2 C 0.4519(5) 0.4538(5) 0.1142(3) 0.0345(13) Uani 1 1 d . . .
H2A H 0.4308 0.4314 0.0721 0.041 Uiso 1 1 calc R . .
C3 C 0.4565(4) 0.3880(4) 0.1682(3) 0.0286(12) Uani 1 1 d . . .
C4 C 0.4967(4) 0.4238(4) 0.2255(3) 0.0277(12) Uani 1 1 d . . .
H4A H 0.4999 0.3839 0.2620 0.033 Uiso 1 1 calc R . .
C5 C 0.5348(4) 0.5198(4) 0.2333(2) 0.0263(12) Uani 1 1 d . . .
C6 C 0.5908(4) 0.5541(4) 0.2886(3) 0.0266(11) Uani 1 1 d . . .
C7 C 0.6142(5) 0.5003(4) 0.3467(3) 0.0296(12) Uani 1 1 d . . .
H7A H 0.5816 0.4408 0.3506 0.036 Uiso 1 1 calc R . .
C8 C 0.6812(5) 0.5320(4) 0.3959(3) 0.0305(12) Uani 1 1 d . . .
C9 C 0.7284(5) 0.6224(5) 0.3876(3) 0.0350(13) Uani 1 1 d . . .
H9A H 0.7817 0.6440 0.4186 0.042 Uiso 1 1 calc R . .
C10 C 0.6975(5) 0.6764(5) 0.3363(3) 0.0341(13) Uani 1 1 d . . .
H10A H 0.7280 0.7373 0.3337 0.041 Uiso 1 1 calc R . .
C11 C 0.4172(5) 0.2874(4) 0.1562(3) 0.0322(13) Uani 1 1 d . . .
C12 C 0.4834(7) 0.2354(5) 0.1133(4) 0.0499(18) Uani 1 1 d . . .
H12A H 0.4820 0.2706 0.0732 0.075 Uiso 1 1 calc R . .
H12B H 0.4577 0.1707 0.1043 0.075 Uiso 1 1 calc R . .
H12C H 0.5527 0.2321 0.1351 0.075 Uiso 1 1 calc R . .
C13 C 0.4190(6) 0.2299(5) 0.2179(3) 0.0442(16) Uani 1 1 d . . .
H13A H 0.4885 0.2240 0.2390 0.066 Uiso 1 1 calc R . .
H13B H 0.3911 0.1662 0.2079 0.066 Uiso 1 1 calc R . .
H13C H 0.3787 0.2629 0.2463 0.066 Uiso 1 1 calc R . .
C14 C 0.3077(6) 0.2900(5) 0.1228(4) 0.055(2) Uani 1 1 d . . .
H14A H 0.2662 0.3255 0.1492 0.083 Uiso 1 1 calc R . .
H14B H 0.2821 0.2247 0.1166 0.083 Uiso 1 1 calc R . .
H14C H 0.3051 0.3216 0.0814 0.083 Uiso 1 1 calc R . .
C15 C 0.7039(5) 0.4791(5) 0.4595(3) 0.0380(14) Uani 1 1 d . . .
C16 C 0.6704(7) 0.5430(6) 0.5117(3) 0.056(2) Uani 1 1 d . . .
H16A H 0.5983 0.5562 0.5016 0.085 Uiso 1 1 calc R . .
H16B H 0.7078 0.6033 0.5139 0.085 Uiso 1 1 calc R . .
H16C H 0.6837 0.5102 0.5529 0.085 Uiso 1 1 calc R . .
C17 C 0.8180(6) 0.4601(6) 0.4744(3) 0.0529(19) Uani 1 1 d . . .
H17A H 0.8328 0.4267 0.5153 0.079 Uiso 1 1 calc R . .
H17B H 0.8543 0.5210 0.4767 0.079 Uiso 1 1 calc R . .
H17C H 0.8393 0.4205 0.4406 0.079 Uiso 1 1 calc R . .
C18 C 0.6500(7) 0.3849(5) 0.4601(3) 0.054(2) Uani 1 1 d . . .
H18A H 0.5773 0.3959 0.4540 0.081 Uiso 1 1 calc R . .
H18B H 0.6701 0.3531 0.5012 0.081 Uiso 1 1 calc R . .
H18C H 0.6676 0.3444 0.4257 0.081 Uiso 1 1 calc R . .
C19 C 0.4300(5) 0.7437(5) 0.3176(3) 0.0394(16) Uani 1 1 d . . .
C20 C 0.3836(5) 0.6633(4) 0.2841(3) 0.0357(14) Uani 1 1 d . . .
C21 C 0.3363(5) 0.6946(5) 0.2241(3) 0.0402(15) Uani 1 1 d . . .
C22 C 0.3462(5) 0.7945(5) 0.2200(3) 0.0388(15) Uani 1 1 d . . .
C23 C 0.4051(5) 0.8265(5) 0.2780(3) 0.0383(14) Uani 1 1 d . . .
C24 C 0.4810(7) 0.7475(7) 0.3846(3) 0.065(2) Uani 1 1 d . . .
H24A H 0.4310 0.7583 0.4133 0.097 Uiso 1 1 calc R . .
H24B H 0.5300 0.7998 0.3892 0.097 Uiso 1 1 calc R . .
H24C H 0.5157 0.6869 0.3955 0.097 Uiso 1 1 calc R . .
C25 C 0.3659(7) 0.5688(5) 0.3147(4) 0.064(2) Uani 1 1 d . . .
H25A H 0.3052 0.5729 0.3353 0.095 Uiso 1 1 calc R . .
H25B H 0.4237 0.5533 0.3467 0.095 Uiso 1 1 calc R . .
H25C H 0.3573 0.5188 0.2820 0.095 Uiso 1 1 calc R . .
C26 C 0.2712(6) 0.6328(7) 0.1767(4) 0.071(3) Uani 1 1 d . . .
H26A H 0.2005 0.6417 0.1818 0.106 Uiso 1 1 calc R . .
H26B H 0.2898 0.5656 0.1842 0.106 Uiso 1 1 calc R . .
H26C H 0.2811 0.6508 0.1334 0.106 Uiso 1 1 calc R . .
C27 C 0.2854(6) 0.8546(7) 0.1702(4) 0.071(3) Uani 1 1 d . . .
H27A H 0.2932 0.8304 0.1278 0.107 Uiso 1 1 calc R . .
H27B H 0.3087 0.9209 0.1743 0.107 Uiso 1 1 calc R . .
H27C H 0.2143 0.8517 0.1760 0.107 Uiso 1 1 calc R . .
C28 C 0.4204(7) 0.9272(5) 0.3015(4) 0.064(2) Uani 1 1 d . . .
H28A H 0.3922 0.9715 0.2679 0.095 Uiso 1 1 calc R . .
H28B H 0.4925 0.9397 0.3129 0.095 Uiso 1 1 calc R . .
H28C H 0.3866 0.9362 0.3391 0.095 Uiso 1 1 calc R . .
C29 C 0.6263(5) 0.7442(4) 0.1305(3) 0.0342(14) Uani 1 1 d . . .
C30 C 0.6888(5) 0.7748(5) 0.1857(3) 0.0366(13) Uani 1 1 d . . .
C31 C 0.6447(5) 0.8567(5) 0.2091(3) 0.0389(15) Uani 1 1 d . . .
C32 C 0.5555(5) 0.8776(4) 0.1667(3) 0.0375(14) Uani 1 1 d . . .
C33 C 0.5436(5) 0.8061(5) 0.1187(3) 0.0364(14) Uani 1 1 d . . .
C34 C 0.6550(6) 0.6671(5) 0.0870(4) 0.053(2) Uani 1 1 d . . .
H34A H 0.6006 0.6581 0.0516 0.080 Uiso 1 1 calc R . .
H34B H 0.6667 0.6072 0.1108 0.080 Uiso 1 1 calc R . .
H34C H 0.7165 0.6858 0.0703 0.080 Uiso 1 1 calc R . .
C35 C 0.7896(6) 0.7329(6) 0.2094(4) 0.0537(19) Uani 1 1 d . . .
H35A H 0.7828 0.6639 0.2154 0.081 Uiso 1 1 calc R . .
H35B H 0.8166 0.7626 0.2501 0.081 Uiso 1 1 calc R . .
H35C H 0.8354 0.7447 0.1781 0.081 Uiso 1 1 calc R . .
C36 C 0.6922(6) 0.9231(5) 0.2609(3) 0.054(2) Uani 1 1 d . . .
H36A H 0.7473 0.8901 0.2874 0.082 Uiso 1 1 calc R . .
H36B H 0.6416 0.9427 0.2874 0.082 Uiso 1 1 calc R . .
H36C H 0.7184 0.9798 0.2416 0.082 Uiso 1 1 calc R . .
C37 C 0.5077(7) 0.9760(5) 0.1601(4) 0.061(2) Uani 1 1 d . . .
H37A H 0.5376 1.0131 0.1283 0.092 Uiso 1 1 calc R . .
H37B H 0.5193 1.0090 0.2012 0.092 Uiso 1 1 calc R . .
H37C H 0.4352 0.9696 0.1464 0.092 Uiso 1 1 calc R . .
C38 C 0.4667(6) 0.8071(6) 0.0594(3) 0.0529(19) Uani 1 1 d . . .
H38A H 0.4949 0.8398 0.0250 0.079 Uiso 1 1 calc R . .
H38B H 0.4063 0.8409 0.0681 0.079 Uiso 1 1 calc R . .
H38C H 0.4492 0.7414 0.0464 0.079 Uiso 1 1 calc R . .
Hf1 Hf 0.520113(18) 0.725278(16) 0.220751(10) 0.02546(9) Uani 1 1 d . . .
N1 N 0.5147(4) 0.5848(4) 0.1815(2) 0.0284(10) Uani 1 1 d . . .
N2 N 0.6247(4) 0.6497(3) 0.2873(2) 0.0276(10) Uani 1 1 d . . .
C39 C 1.0692(13) 0.7026(13) 0.0519(9) 0.076 Uiso 0.50 1 d PD . .
H39A H 1.1161 0.7266 0.0880 0.114 Uiso 0.50 1 calc PR . .
H39B H 1.0379 0.7566 0.0272 0.114 Uiso 0.50 1 calc PR . .
H39C H 1.1056 0.6629 0.0247 0.114 Uiso 0.50 1 calc PR . .
C40 C 0.9913(9) 0.6453(10) 0.0756(6) 0.044 Uiso 0.50 1 d PD . .
H40A H 0.9584 0.6863 0.1046 0.053 Uiso 0.50 1 calc PR . .
H40B H 1.0254 0.5931 0.1018 0.053 Uiso 0.50 1 calc PR . .
C41 C 0.9118(8) 0.6020(7) 0.0303(5) 0.032 Uiso 0.50 1 d PD . .
H41A H 0.9400 0.5845 -0.0088 0.038 Uiso 0.50 1 calc PR . .
H41B H 0.8585 0.6501 0.0183 0.038 Uiso 0.50 1 calc PR . .
C42 C 0.8663(7) 0.5169(7) 0.0544(5) 0.026 Uiso 0.50 1 d PD . .
H42A H 0.8428 0.5338 0.0952 0.031 Uiso 0.50 1 calc PR . .
H42B H 0.9193 0.4678 0.0639 0.031 Uiso 0.50 1 calc PR . .
C43 C 0.7821(8) 0.4743(8) 0.0125(5) 0.036 Uiso 0.50 1 d PD . .
H43A H 0.7311 0.5246 0.0005 0.043 Uiso 0.50 1 calc PR . .
H43B H 0.8067 0.4532 -0.0271 0.043 Uiso 0.50 1 calc PR . .
C44 C 0.7326(11) 0.3933(9) 0.0386(7) 0.054 Uiso 0.50 1 d PD . .
H44A H 0.6776 0.3704 0.0069 0.081 Uiso 0.50 1 calc PR . .
H44B H 0.7056 0.4134 0.0771 0.081 Uiso 0.50 1 calc PR . .
H44C H 0.7814 0.3417 0.0493 0.081 Uiso 0.50 1 calc PR . .

loop_
_atom_site_aniso_label
_atom_site_aniso_U_11
_atom_site_aniso_U_22
_atom_site_aniso_U_33
_atom_site_aniso_U_23
_atom_site_aniso_U_13
_atom_site_aniso_U_12
C1 0.034(3) 0.037(3) 0.028(3) 0.003(2) 0.004(2) 0.004(3)
C2 0.037(4) 0.036(3) 0.030(3) -0.004(2) 0.003(2) 0.001(3)
C3 0.026(3) 0.029(3) 0.032(3) -0.002(2) 0.009(2) 0.000(2)
C4 0.028(3) 0.024(3) 0.033(3) 0.001(2) 0.008(2) 0.002(2)
C5 0.023(3) 0.029(3) 0.029(3) 0.000(2) 0.008(2) 0.006(2)
C6 0.028(3) 0.021(3) 0.032(3) 0.001(2) 0.008(2) 0.003(2)
C7 0.034(3) 0.023(3) 0.033(3) -0.002(2) 0.008(2) 0.002(2)
C8 0.033(3) 0.028(3) 0.031(3) -0.002(2) 0.007(2) 0.005(3)
C9 0.032(3) 0.036(3) 0.036(3) -0.006(2) 0.002(2) -0.004(3)
C10 0.035(3) 0.030(3) 0.038(3) -0.003(2) 0.008(2) -0.008(3)
C11 0.034(3) 0.025(3) 0.039(3) -0.005(2) 0.007(2) -0.001(2)
C12 0.072(5) 0.030(3) 0.052(4) -0.011(3) 0.022(4) 0.000(4)
C13 0.053(4) 0.031(3) 0.049(4) -0.002(3) 0.009(3) -0.012(3)
C14 0.042(4) 0.043(5) 0.077(5) -0.002(3) -0.010(4) -0.012(3)
C15 0.048(4) 0.039(4) 0.026(3) -0.002(2) 0.002(3) 0.003(3)
C16 0.078(6) 0.061(5) 0.034(3) -0.004(3) 0.020(4) 0.005(4)
C17 0.055(5) 0.053(5) 0.048(4) 0.010(3) -0.004(3) 0.012(4)
C18 0.075(6) 0.045(4) 0.039(3) 0.012(3) -0.001(3) -0.010(4)
C19 0.040(4) 0.043(4) 0.037(3) -0.006(3) 0.010(3) 0.000(3)
C20 0.036(4) 0.026(3) 0.050(3) -0.004(3) 0.021(3) -0.002(3)
C21 0.025(3) 0.046(4) 0.051(4) -0.015(3) 0.012(3) 0.000(3)
C22 0.033(3) 0.044(4) 0.042(3) 0.004(3) 0.016(3) 0.012(3)
C23 0.035(3) 0.033(4) 0.051(3) -0.007(3) 0.022(3) -0.003(3)
C24 0.062(6) 0.097(7) 0.037(4) -0.006(4) 0.015(4) 0.014(5)
C25 0.065(5) 0.039(4) 0.100(6) 0.018(4) 0.057(5) 0.008(4)
C26 0.034(4) 0.088(7) 0.092(6) -0.042(5) 0.015(4) -0.010(4)
C27 0.050(5) 0.095(7) 0.073(5) 0.032(5) 0.022(4) 0.032(5)
C28 0.076(6) 0.032(4) 0.094(6) -0.024(4) 0.049(5) -0.011(4)
C29 0.039(4) 0.023(3) 0.044(3) 0.000(2) 0.020(3) -0.003(2)
C30 0.037(3) 0.033(3) 0.042(3) 0.005(3) 0.015(3) 0.000(3)
C31 0.049(4) 0.031(3) 0.040(3) 0.003(3) 0.018(3) -0.007(3)
C32 0.042(4) 0.028(3) 0.045(3) 0.003(3) 0.018(3) 0.009(3)
C33 0.040(4) 0.035(3) 0.037(3) 0.007(2) 0.017(3) 0.000(3)
C34 0.065(5) 0.045(4) 0.059(4) -0.016(3) 0.039(4) -0.012(4)
C35 0.036(4) 0.066(5) 0.062(4) 0.017(4) 0.017(3) 0.004(4)
C36 0.064(5) 0.045(4) 0.056(4) -0.011(3) 0.018(4) -0.030(4)
C37 0.085(6) 0.024(3) 0.084(6) 0.017(3) 0.041(5) 0.011(4)
C38 0.057(5) 0.063(5) 0.039(3) 0.014(3) 0.006(3) -0.002(4)
Hf1 0.02749(14) 0.02120(12) 0.02894(12) 0.00108(10) 0.00834(8) 0.00082(11)
N1 0.024(3) 0.032(3) 0.029(2) -0.0014(19) 0.0058(19) -0.005(2)
N2 0.031(3) 0.025(2) 0.028(2) 0.0000(18) 0.0082(19) -0.001(2)

loop_
_atom_type_symbol
_atom_type_description
_atom_type_scat_dispersion_real
_atom_type_scat_dispersion_imag
_atom_type_scat_source
C C 0.0033 0.0016 'International Tables Vol C Tables 4.2.6.8 and 6.1.1.4'
H H 0.0000 0.0000 'International Tables Vol C Tables 4.2.6.8 and 6.1.1.4'
N N 0.0061 0.0033 'International Tables Vol C Tables 4.2.6.8 and 6.1.1.4'
Hf Hf -0.5830 6.1852 'International Tables Vol C Tables 4.2.6.8 and 6.1.1.4'

loop_
_geom_angle_atom_site_label_1
_geom_angle_atom_site_label_2
_geom_angle_atom_site_label_3
_geom_angle
_geom_angle_site_symmetry_1
_geom_angle_site_symmetry_3
_geom_angle_publ_flag
C2 C1 N1 125.6(5) . . ?
C1 C2 C3 120.0(5) . . ?
C4 C3 C2 115.8(5) . . ?
C4 C3 C11 125.5(5) . . ?
C2 C3 C11 118.7(5) . . ?
C3 C4 C5 122.7(5) . . ?
C6 C5 N1 116.9(5) . . ?
C6 C5 C4 124.3(5) . . ?
N1 C5 C4 118.8(5) . . ?
C5 C6 N2 116.7(5) . . ?
C5 C6 C7 124.6(5) . . ?
N2 C6 C7 118.7(5) . . ?
C8 C7 C6 121.9(6) . . ?
C7 C8 C9 116.8(5) . . ?
C7 C8 C15 123.2(6) . . ?
C9 C8 C15 119.9(5) . . ?
C10 C9 C8 120.3(6) . . ?
C9 C10 N2 124.4(6) . . ?
C3 C11 C13 112.5(5) . . ?
C3 C11 C14 110.0(5) . . ?
C13 C11 C14 107.7(6) . . ?
C3 C11 C12 108.6(5) . . ?
C13 C11 C12 108.4(5) . . ?
C14 C11 C12 109.5(6) . . ?
C18 C15 C8 113.3(5) . . ?
C18 C15 C16 108.2(6) . . ?
C8 C15 C16 108.0(5) . . ?
C18 C15 C17 108.2(6) . . ?
C8 C15 C17 109.3(6) . . ?
C16 C15 C17 109.7(6) . . ?
C20 C19 C23 107.2(6) . . ?
C20 C19 C24 127.8(7) . . ?
C23 C19 C24 124.3(7) . . ?
C20 C19 Hf1 75.1(3) . . ?
C23 C19 Hf1 73.1(3) . . ?
C24 C19 Hf1 124.6(5) . . ?
C21 C20 C19 108.2(6) . . ?
C21 C20 C25 125.7(7) . . ?
C19 C20 C25 124.3(7) . . ?
C21 C20 Hf1 71.8(4) . . ?
C19 C20 Hf1 72.5(3) . . ?
C25 C20 Hf1 133.5(4) . . ?
C22 C21 C20 109.2(6) . . ?
C22 C21 C26 125.5(7) . . ?
C20 C21 C26 124.5(7) . . ?
C22 C21 Hf1 74.2(4) . . ?
C20 C21 Hf1 76.1(4) . . ?
C26 C21 Hf1 123.9(5) . . ?
C21 C22 C23 107.7(6) . . ?
C21 C22 C27 123.6(7) . . ?
C23 C22 C27 127.4(7) . . ?
C21 C22 Hf1 73.4(3) . . ?
C23 C22 Hf1 73.6(4) . . ?
C27 C22 Hf1 129.1(5) . . ?
C22 C23 C19 107.6(6) . . ?
C22 C23 C28 127.6(7) . . ?
C19 C23 C28 123.6(7) . . ?
C22 C23 Hf1 73.4(3) . . ?
C19 C23 Hf1 73.9(4) . . ?
C28 C23 Hf1 128.4(5) . . ?
C33 C29 C30 109.0(5) . . ?
C33 C29 C34 126.8(6) . . ?
C30 C29 C34 123.5(6) . . ?
C33 C29 Hf1 71.7(3) . . ?
C30 C29 Hf1 75.0(4) . . ?
C34 C29 Hf1 127.1(4) . . ?
C29 C30 C31 107.9(6) . . ?
C29 C30 C35 124.4(6) . . ?
C31 C30 C35 127.3(7) . . ?
C29 C30 Hf1 73.2(4) . . ?
C31 C30 Hf1 71.8(4) . . ?
C35 C30 Hf1 126.1(4) . . ?
C30 C31 C32 107.7(6) . . ?
C30 C31 C36 126.9(7) . . ?
C32 C31 C36 124.3(6) . . ?
C30 C31 Hf1 76.1(4) . . ?
C32 C31 Hf1 72.6(4) . . ?
C36 C31 Hf1 126.5(4) . . ?
C33 C32 C31 107.9(5) . . ?
C33 C32 C37 124.8(7) . . ?
C31 C32 C37 123.5(7) . . ?
C33 C32 Hf1 73.6(3) . . ?
C31 C32 Hf1 74.5(4) . . ?
C37 C32 Hf1 135.3(5) . . ?
C29 C33 C32 107.5(6) . . ?
C29 C33 C38 125.8(6) . . ?
C32 C33 C38 125.8(6) . . ?
C29 C33 Hf1 76.1(3) . . ?
C32 C33 Hf1 73.4(3) . . ?
C38 C33 Hf1 124.7(5) . . ?
N2 Hf1 N1 77.46(18) . . ?
N2 Hf1 C32 125.3(2) . . ?
N1 Hf1 C32 127.32(19) . . ?
N2 Hf1 C33 130.3(2) . . ?
N1 Hf1 C33 94.68(19) . . ?
C32 Hf1 C33 33.0(2) . . ?
N2 Hf1 C21 117.1(2) . . ?
N1 Hf1 C21 82.8(2) . . ?
C32 Hf1 C21 114.2(2) . . ?
C33 Hf1 C21 110.2(2) . . ?
N2 Hf1 C31 92.4(2) . . ?
N1 Hf1 C31 128.36(19) . . ?
C32 Hf1 C31 32.9(2) . . ?
C33 Hf1 C31 54.4(2) . . ?
C21 Hf1 C31 142.6(2) . . ?
N2 Hf1 C22 135.89(19) . . ?
N1 Hf1 C22 111.7(2) . . ?
C32 Hf1 C22 84.6(2) . . ?
C33 Hf1 C22 92.9(2) . . ?
C21 Hf1 C22 32.4(2) . . ?
C31 Hf1 C22 110.3(2) . . ?
N2 Hf1 C23 110.6(2) . . ?
N1 Hf1 C23 135.6(2) . . ?
C32 Hf1 C23 84.9(2) . . ?
C33 Hf1 C23 108.8(2) . . ?
C21 Hf1 C23 54.1(2) . . ?
C31 Hf1 C23 95.6(2) . . ?
C22 Hf1 C23 33.0(2) . . ?
N2 Hf1 C19 82.0(2) . . ?
N1 Hf1 C19 114.5(2) . . ?
C32 Hf1 C19 115.3(2) . . ?
C33 Hf1 C19 141.8(2) . . ?
C21 Hf1 C19 54.1(2) . . ?
C31 Hf1 C19 113.8(2) . . ?
C22 Hf1 C19 54.5(2) . . ?
C23 Hf1 C19 33.0(2) . . ?
N2 Hf1 C29 99.3(2) . . ?
N1 Hf1 C29 78.21(18) . . ?
C32 Hf1 C29 53.52(19) . . ?
C33 Hf1 C29 32.2(2) . . ?
C21 Hf1 C29 133.8(2) . . ?
C31 Hf1 C29 53.32(19) . . ?
C22 Hf1 C29 124.7(2) . . ?
C23 Hf1 C29 138.1(2) . . ?
C19 Hf1 C29 167.0(2) . . ?
N2 Hf1 C20 86.5(2) . . ?
N1 Hf1 C20 84.54(18) . . ?
C32 Hf1 C20 136.4(2) . . ?
C33 Hf1 C20 142.3(2) . . ?
C21 Hf1 C20 32.1(2) . . ?
C31 Hf1 C20 146.0(2) . . ?
C22 Hf1 C20 53.5(2) . . ?
C23 Hf1 C20 53.8(2) . . ?
C19 Hf1 C20 32.4(2) . . ?
C29 Hf1 C20 160.1(2) . . ?
N2 Hf1 C30 78.41(19) . . ?
N1 Hf1 C30 96.80(19) . . ?
C32 Hf1 C30 53.6(2) . . ?
C33 Hf1 C30 53.5(2) . . ?
C21 Hf1 C30 163.7(2) . . ?
C31 Hf1 C30 32.1(2) . . ?
C22 Hf1 C30 138.2(2) . . ?
C23 Hf1 C30 127.6(2) . . ?
C19 Hf1 C30 138.1(2) . . ?
C29 Hf1 C30 31.8(2) . . ?
C20 Hf1 C30 164.1(2) . . ?
C1 N1 C5 115.8(5) . . ?
C1 N1 Hf1 135.1(4) . . ?
C5 N1 Hf1 107.3(3) . . ?
C10 N2 C6 116.0(5) . . ?
C10 N2 Hf1 134.4(4) . . ?
C6 N2 Hf1 107.4(4) . . ?
C39 C40 C41 119.6(12) . . ?
C40 C41 C42 114.2(10) . . ?
C41 C42 C43 116.4(9) . . ?
C44 C43 C42 116.1(11) . . ?

loop_
_geom_bond_atom_site_label_1
_geom_bond_atom_site_label_2
_geom_bond_distance
_geom_bond_site_symmetry_2
_geom_bond_publ_flag
C1 C2 1.335(9) . ?
C1 N1 1.366(7) . ?
C2 C3 1.463(8) . ?
C3 C4 1.354(8) . ?
C3 C11 1.513(8) . ?
C4 C5 1.439(8) . ?
C5 C6 1.387(8) . ?
C5 N1 1.422(7) . ?
C6 N2 1.415(7) . ?
C6 C7 1.438(8) . ?
C7 C8 1.354(8) . ?
C8 C9 1.437(9) . ?
C8 C15 1.532(8) . ?
C9 C10 1.341(9) . ?
C10 N2 1.375(7) . ?
C11 C13 1.532(9) . ?
C11 C14 1.541(10) . ?
C11 C12 1.543(9) . ?
C15 C18 1.505(10) . ?
C15 C16 1.539(9) . ?
C15 C17 1.545(10) . ?
C19 C20 1.427(9) . ?
C19 C23 1.442(10) . ?
C19 C24 1.488(10) . ?
C19 Hf1 2.540(6) . ?
C20 C21 1.411(10) . ?
C20 C25 1.506(9) . ?
C20 Hf1 2.574(6) . ?
C21 C22 1.408(9) . ?
C21 C26 1.508(10) . ?
C21 Hf1 2.519(6) . ?
C22 C23 1.436(9) . ?
C22 C27 1.499(10) . ?
C22 Hf1 2.528(6) . ?
C23 C28 1.499(9) . ?
C23 Hf1 2.530(6) . ?
C29 C33 1.403(9) . ?
C29 C30 1.407(9) . ?
C29 C34 1.505(9) . ?
C29 Hf1 2.557(6) . ?
C30 C31 1.412(9) . ?
C30 C35 1.496(10) . ?
C30 Hf1 2.579(6) . ?
C31 C32 1.424(10) . ?
C31 C36 1.511(9) . ?
C31 Hf1 2.524(6) . ?
C32 C33 1.419(9) . ?
C32 C37 1.519(9) . ?
C32 Hf1 2.498(6) . ?
C33 C38 1.510(9) . ?
C33 Hf1 2.501(6) . ?
Hf1 N2 2.126(5) . ?
Hf1 N1 2.133(5) . ?
C39 C40 1.463(7) . ?
C40 C41 1.463(7) . ?
C41 C42 1.464(6) . ?
C42 C43 1.464(6) . ?
C43 C44 1.463(7) . ?
